data_1547456
loop_
_publ_author_name
'Zhang, Yunxiao'
'Yan, Weitao'
'Wang, Yukang'
'Weng, Zhiqiang'

_publ_section_title
;
 Copper-Catalyzed Synthesis of Indol-3-yl
 \a-(Difluoromethyl)-\a-(trifluoromethyl)carbinols: Construction of
 Difluoromethylated sp(3) Carbon Centers.
;
_journal_issue 19
_journal_name_full 'Organic letters'
_journal_page_first 5478
_journal_page_last 5481
_journal_paper_doi 10.1021/acs.orglett.7b02828
_journal_volume 19
_journal_year 2017
_chemical_formula_moiety 'C16 H15 F2 N3 O'
_chemical_formula_sum 'C16 H15 F2 N3 O'
_chemical_formula_weight 303.31
_chemical_name_systematic
; 
 ? 
;
_space_group_IT_number 14
_symmetry_cell_setting monoclinic
_symmetry_space_group_name_Hall '-P 2ybc'
_symmetry_space_group_name_H-M 'P 1 21/c 1'
_atom_sites_solution_hydrogens geom
_atom_sites_solution_primary direct
_atom_sites_solution_secondary difmap
_audit_creation_method SHELXL-97
_cell_angle_alpha 90.00
_cell_angle_beta 92.685(3)
_cell_angle_gamma 90.00
_cell_formula_units_Z 4
_cell_length_a 17.687(3)
_cell_length_b 10.7866(19)
_cell_length_c 7.8181(13)
_cell_measurement_reflns_used 2744
_cell_measurement_temperature 296(2)
_cell_measurement_theta_max 25.11
_cell_measurement_theta_min 3.38
_cell_volume 1489.9(4)
_computing_cell_refinement 'Bruker SMART'
_computing_data_collection 'Bruker SMART'
_computing_data_reduction 'Bruker SMART'
_computing_structure_refinement 'Bruker SHELXTL'
_computing_structure_solution 'Bruker SHELXTL'
_diffrn_ambient_temperature 296(2)
_diffrn_detector_area_resol_mean None
_diffrn_measured_fraction_theta_full 0.983
_diffrn_measured_fraction_theta_max 0.983
_diffrn_measurement_device_type 'CCD area detector'
_diffrn_measurement_method 'phi and omega scans'
_diffrn_radiation_monochromator graphite
_diffrn_radiation_source 'fine-focus sealed tube'
_diffrn_radiation_type MoK\a
_diffrn_radiation_wavelength 0.71073
_diffrn_reflns_av_R_equivalents 0.0143
_diffrn_reflns_av_sigmaI/netI 0.0178
_diffrn_reflns_limit_h_max 21
_diffrn_reflns_limit_h_min -16
_diffrn_reflns_limit_k_max 12
_diffrn_reflns_limit_k_min -11
_diffrn_reflns_limit_l_max 9
_diffrn_reflns_limit_l_min -9
_diffrn_reflns_number 4879
_diffrn_reflns_theta_full 25.22
_diffrn_reflns_theta_max 25.22
_diffrn_reflns_theta_min 3.22
_diffrn_standards_decay_% 'not measured'
_diffrn_standards_interval_count 'not measured'
_diffrn_standards_interval_time 'not measured'
_diffrn_standards_number None
_exptl_absorpt_coefficient_mu 0.104
_exptl_absorpt_correction_T_max 0.985
_exptl_absorpt_correction_T_min 0.981
_exptl_absorpt_correction_type psi-scan
_exptl_crystal_colour Colourless
_exptl_crystal_density_diffrn 1.352
_exptl_crystal_density_method 'not measured'
_exptl_crystal_description Strip
_exptl_crystal_F_000 632
_exptl_crystal_size_max 0.30
_exptl_crystal_size_mid 0.15
_exptl_crystal_size_min 0.15
_refine_diff_density_max 0.882
_refine_diff_density_min -0.326
_refine_diff_density_rms 0.095
_refine_ls_extinction_method none
_refine_ls_goodness_of_fit_ref 1.064
_refine_ls_hydrogen_treatment mixed
_refine_ls_matrix_type full
_refine_ls_number_parameters 201
_refine_ls_number_reflns 2636
_refine_ls_number_restraints 0
_refine_ls_restrained_S_all 1.064
_refine_ls_R_factor_all 0.0682
_refine_ls_R_factor_gt 0.0592
_refine_ls_shift/su_max 0.001
_refine_ls_shift/su_mean 0.000
_refine_ls_structure_factor_coef Fsqd
_refine_ls_weighting_details 'calc w=1/[\s^2^(Fo^2^)+(0.0963P)^2^+0.7920P] where P=(Fo^2^+2Fc^2^)/3'
_refine_ls_weighting_scheme calc
_refine_ls_wR_factor_gt 0.1572
_refine_ls_wR_factor_ref 0.1678
_reflns_number_gt 2230
_reflns_number_total 2636
_reflns_threshold_expression >2sigma(I)
_cod_data_source_file ol7b02828_si_003.cif
_cod_data_source_block p2(1)_c
_cod_depositor_comments
;
The following automatic conversions were performed:

'_symmetry_cell_setting' value 'Monoclinic' changed to 'monoclinic'
according to
/home/data/users/saulius/crontab/automatic-downloads/rss-feeds/ACS/lib/dictionaries/cif_core.dic
dictionary named 'cif_core.dic' version 2.4.2 from 2011-04-26.

Automatic conversion script
Id: cif_fix_values 4973 2017-02-22 13:04:09Z antanas 

 Adding full bibliography for 1547455--1547456.cif.
;
_cod_original_sg_symbol_H-M P21/c
_cod_database_code 1547456

loop_
_symmetry_equiv_pos_as_xyz
'x, y, z'
'-x, y+1/2, -z+1/2'
'-x, -y, -z'
'x, -y-1/2, z-1/2'

loop_
_atom_site_label
_atom_site_type_symbol
_atom_site_fract_x
_atom_site_fract_y
_atom_site_fract_z
_atom_site_U_iso_or_equiv
_atom_site_adp_type
_atom_site_occupancy
_atom_site_symmetry_multiplicity
_atom_site_calc_flag
_atom_site_refinement_flags
F2 F 0.42560(8) 0.87657(14) -0.00375(18) 0.0553(4) Uani 1 1 d .
C15 C 0.21277(11) 1.02294(19) 0.1994(2) 0.0317(4) Uani 1 1 d .
C4 C 0.43845(11) 1.11364(18) 0.4225(3) 0.0360(5) Uani 1 1 d .
C5 C 0.36213(11) 0.87616(17) 0.3077(3) 0.0315(5) Uani 1 1 d .
H5A H 0.3344 0.8123 0.2439 0.038 Uiso 1 1 calc R
H5B H 0.4141 0.8483 0.3241 0.038 Uiso 1 1 calc R
F1 F 0.37977(10) 1.05300(16) -0.08828(18) 0.0676(5) Uani 1 1 d .
C7 C 0.28886(11) 1.06950(17) 0.2118(2) 0.0290(4) Uani 1 1 d .
N2 N 0.44561(13) 1.1436(2) 0.5618(3) 0.0522(5) Uani 1 1 d .
C10 C 0.16492(13) 1.1262(2) 0.2142(3) 0.0396(5) Uani 1 1 d .
C14 C 0.18030(12) 0.9053(2) 0.1746(3) 0.0389(5) Uani 1 1 d .
H14 H 0.2106 0.8356 0.1631 0.047 Uiso 1 1 calc R
C3 C 0.43245(11) 1.07433(19) 0.2443(3) 0.0347(5) Uani 1 1 d .
H3A H 0.4768 1.0257 0.2199 0.042 Uiso 1 1 calc R
H3B H 0.4322 1.1472 0.1716 0.042 Uiso 1 1 calc R
O1 O 0.06363(10) 0.78602(19) 0.1443(3) 0.0729(6) Uani 1 1 d .
N1 N 0.30399(15) 0.8920(2) 0.6053(3) 0.0604(6) Uani 1 1 d .
C8 C 0.28337(12) 1.19538(19) 0.2294(3) 0.0372(5) Uani 1 1 d .
H8 H 0.3243 1.2494 0.2386 0.045 Uiso 1 1 calc R
N3 N 0.20946(11) 1.23038(17) 0.2317(3) 0.0436(5) Uani 1 1 d .
C2 C 0.36098(10) 0.99691(17) 0.1988(2) 0.0274(4) Uani 1 1 d .
C12 C 0.05645(13) 0.9993(3) 0.1854(4) 0.0603(7) Uani 1 1 d .
H12 H 0.0042 0.9894 0.1817 0.072 Uiso 1 1 calc R
C1 C 0.36605(12) 0.9551(2) 0.0124(3) 0.0385(5) Uani 1 1 d .
H1 H 0.3189 0.9143 -0.0269 0.046 Uiso 1 1 calc R
C6 C 0.32999(13) 0.88904(19) 0.4743(3) 0.0385(5) Uani 1 1 d .
C9 C 0.18216(17) 1.3573(2) 0.2395(4) 0.0625(8) Uani 1 1 d .
H9A H 0.1524 1.3761 0.1369 0.094 Uiso 1 1 calc R
H9B H 0.2245 1.4130 0.2497 0.094 Uiso 1 1 calc R
H9C H 0.1516 1.3667 0.3370 0.094 Uiso 1 1 calc R
C13 C 0.10250(14) 0.8950(2) 0.1677(3) 0.0496(6) Uani 1 1 d .
C11 C 0.08626(14) 1.1151(2) 0.2080(4) 0.0547(7) Uani 1 1 d .
H11 H 0.0553 1.1840 0.2188 0.066 Uiso 1 1 calc R
C16 C 0.10619(18) 0.6768(3) 0.1250(5) 0.0751(10) Uani 1 1 d .
H16A H 0.1389 0.6866 0.0314 0.113 Uiso 1 1 calc R
H16B H 0.0725 0.6083 0.1022 0.113 Uiso 1 1 calc R
H16C H 0.1361 0.6611 0.2284 0.113 Uiso 1 1 calc R

loop_
_atom_site_aniso_label
_atom_site_aniso_U_11
_atom_site_aniso_U_22
_atom_site_aniso_U_33
_atom_site_aniso_U_23
_atom_site_aniso_U_13
_atom_site_aniso_U_12
F2 0.0525(9) 0.0597(10) 0.0555(9) -0.0140(7) 0.0205(7) 0.0103(7)
C15 0.0305(10) 0.0322(10) 0.0326(10) 0.0011(8) 0.0033(7) 0.0033(8)
C4 0.0295(10) 0.0245(10) 0.0536(14) -0.0017(9) -0.0029(9) 0.0003(8)
C5 0.0326(10) 0.0253(10) 0.0368(10) 0.0012(8) 0.0036(8) 0.0012(7)
F1 0.0921(13) 0.0697(11) 0.0420(8) 0.0113(7) 0.0142(7) -0.0033(9)
C7 0.0306(10) 0.0258(10) 0.0308(9) 0.0016(7) 0.0027(7) 0.0011(7)
N2 0.0540(12) 0.0458(12) 0.0559(13) -0.0150(10) -0.0080(10) 0.0040(9)
C10 0.0360(11) 0.0401(12) 0.0429(12) 0.0004(9) 0.0033(9) 0.0070(9)
C14 0.0321(11) 0.0363(11) 0.0486(12) -0.0009(9) 0.0059(9) -0.0009(9)
C3 0.0303(10) 0.0313(10) 0.0428(11) 0.0037(9) 0.0063(8) -0.0037(8)
O1 0.0407(10) 0.0594(12) 0.1190(18) -0.0108(11) 0.0097(10) -0.0180(8)
N1 0.0824(17) 0.0572(14) 0.0429(12) 0.0114(10) 0.0166(11) 0.0036(12)
C8 0.0375(11) 0.0298(11) 0.0444(11) 0.0009(9) 0.0019(9) 0.0001(8)
N3 0.0439(10) 0.0292(10) 0.0578(12) -0.0014(8) 0.0036(8) 0.0104(8)
C2 0.0267(9) 0.0254(10) 0.0305(9) 0.0008(7) 0.0050(7) -0.0002(7)
C12 0.0258(11) 0.0726(19) 0.0827(19) -0.0040(15) 0.0053(11) 0.0022(11)
C1 0.0416(11) 0.0405(12) 0.0340(10) -0.0003(9) 0.0097(8) 0.0024(9)
C6 0.0461(12) 0.0284(10) 0.0411(12) 0.0083(8) 0.0032(10) -0.0008(9)
C9 0.0682(18) 0.0354(14) 0.083(2) -0.0051(12) 0.0002(15) 0.0179(12)
C13 0.0361(12) 0.0502(14) 0.0629(15) -0.0031(11) 0.0062(10) -0.0095(10)
C11 0.0356(12) 0.0573(16) 0.0713(17) -0.0028(13) 0.0053(11) 0.0152(11)
C16 0.0636(18) 0.0545(17) 0.109(3) -0.0206(17) 0.0236(17) -0.0221(14)

loop_
_atom_type_symbol
_atom_type_description
_atom_type_scat_dispersion_real
_atom_type_scat_dispersion_imag
_atom_type_scat_source
C C 0.0033 0.0016 'International Tables Vol C Tables 4.2.6.8 and 6.1.1.4'
H H 0.0000 0.0000 'International Tables Vol C Tables 4.2.6.8 and 6.1.1.4'
F F 0.0171 0.0103 'International Tables Vol C Tables 4.2.6.8 and 6.1.1.4'
N N 0.0061 0.0033 'International Tables Vol C Tables 4.2.6.8 and 6.1.1.4'
O O 0.0106 0.0060 'International Tables Vol C Tables 4.2.6.8 and 6.1.1.4'

loop_
_geom_angle_atom_site_label_1
_geom_angle_atom_site_label_2
_geom_angle_atom_site_label_3
_geom_angle
C14 C15 C10 118.93(19)
C14 C15 C7 134.61(19)
C10 C15 C7 106.45(18)
N2 C4 C3 177.7(2)
C6 C5 C2 114.53(16)
C8 C7 C15 106.45(17)
C8 C7 C2 125.98(18)
C15 C7 C2 127.50(17)
N3 C10 C11 129.8(2)
N3 C10 C15 108.12(19)
C11 C10 C15 122.1(2)
C13 C14 C15 118.6(2)
C4 C3 C2 113.62(16)
C13 O1 C16 117.7(2)
N3 C8 C7 110.43(19)
C8 N3 C10 108.55(17)
C8 N3 C9 125.6(2)
C10 N3 C9 125.7(2)
C7 C2 C1 107.78(15)
C7 C2 C3 113.02(16)
C1 C2 C3 107.16(15)
C7 C2 C5 112.84(15)
C1 C2 C5 105.90(16)
C3 C2 C5 109.72(15)
C11 C12 C13 121.7(2)
F1 C1 F2 105.81(17)
F1 C1 C2 110.18(18)
F2 C1 C2 110.57(17)
N1 C6 C5 176.1(2)
O1 C13 C14 124.6(2)
O1 C13 C12 114.4(2)
C14 C13 C12 121.1(2)
C12 C11 C10 117.5(2)

loop_
_geom_bond_atom_site_label_1
_geom_bond_atom_site_label_2
_geom_bond_distance
F2 C1 1.362(3)
C15 C14 1.403(3)
C15 C10 1.407(3)
C15 C7 1.435(3)
C4 N2 1.137(3)
C4 C3 1.455(3)
C5 C6 1.452(3)
C5 C2 1.556(3)
F1 C1 1.346(3)
C7 C8 1.369(3)
C7 C2 1.504(3)
C10 N3 1.375(3)
C10 C11 1.395(3)
C14 C13 1.379(3)
C3 C2 1.543(3)
O1 C13 1.370(3)
O1 C16 1.410(4)
N1 C6 1.142(3)
C8 N3 1.361(3)
N3 C9 1.454(3)
C2 C1 1.532(3)
C12 C11 1.363(4)
C12 C13 1.400(4)
